data_7213740
loop_
_publ_author_name
'Aman, Farhana'
'Asiri, Abdullah M.'
'Siddiqui, Waseeq A.'
'Arshad, Muhammad Nadeem'
'Ashraf, Adnan'
'Zakharov, Nikita S.'
'Blatov, Vladislav A.'

_publ_section_title
;
 Multilevel topological description of molecular packings in
 1,2-benzothiazines
;
_journal_issue 10
_journal_name_full CrystEngComm
_journal_page_first 1963
_journal_paper_doi 10.1039/c3ce42218f
_journal_volume 16
_journal_year 2014
_chemical_formula_moiety 'C18 H19 N3 O3 S'
_chemical_formula_sum 'C18 H19 N3 O3 S'
_chemical_formula_weight 357.42
_chemical_name_common
;
4-[(1,1-Dioxo-2,3-dihydro-1<i>H</i>-1l6-benzo[<i>e</i>][1,2]
thiazin-4-ylidene)-hydrazonomethyl]-2-ethoxy-phenol
;
_chemical_name_systematic
; 
4-[(1,1-Dioxo-2,3-dihydro-1<i>H</i>-1l6-benzo[<i>e</i>][1,2]
thiazin-4-ylidene)-hydrazonomethyl]-2-ethoxy-phenol
;
_space_group_IT_number 15
_symmetry_cell_setting monoclinic
_symmetry_space_group_name_Hall '-C 2yc'
_symmetry_space_group_name_H-M 'C 1 2/c 1'
_atom_sites_solution_hydrogens geom
_atom_sites_solution_primary direct
_atom_sites_solution_secondary difmap
_audit_creation_method SHELXL-97
_cell_angle_alpha 90.00
_cell_angle_beta 93.671(2)
_cell_angle_gamma 90.00
_cell_formula_units_Z 8
_cell_length_a 14.1043(2)
_cell_length_b 8.49190(10)
_cell_length_c 28.3452(4)
_cell_measurement_reflns_used 10424
_cell_measurement_temperature 296(2)
_cell_measurement_theta_max 76.2400
_cell_measurement_theta_min 4.6859
_cell_volume 3388.00(8)
_computing_cell_refinement 'CrysAlis PRO (Agilent, 2012)'
_computing_data_collection 'CrysAlis PRO (Agilent, 2012)'
_computing_data_reduction 'CrysAlis PRO (Agilent, 2012)'
_computing_structure_refinement 'SHELXL-97 (Sheldrick, 1997)'
_computing_structure_solution 'SHELXS-97 (Sheldrick, 1990)'
_diffrn_ambient_temperature 296(2)
_diffrn_measured_fraction_theta_full 0.990
_diffrn_measured_fraction_theta_max 0.990
_diffrn_measurement_device_type 'SuperNova, Dual, Cu at zero, Atlas, CCD'
_diffrn_measurement_method '\w scans'
_diffrn_radiation_monochromator graphite
_diffrn_radiation_source 'fine-focus sealed tube'
_diffrn_radiation_type CuK\a
_diffrn_radiation_wavelength 1.54184
_diffrn_reflns_av_R_equivalents 0.0260
_diffrn_reflns_av_sigmaI/netI 0.0179
_diffrn_reflns_limit_h_max 17
_diffrn_reflns_limit_h_min -17
_diffrn_reflns_limit_k_max 10
_diffrn_reflns_limit_k_min -7
_diffrn_reflns_limit_l_max 35
_diffrn_reflns_limit_l_min -35
_diffrn_reflns_number 17290
_diffrn_reflns_theta_full 76.43
_diffrn_reflns_theta_max 76.43
_diffrn_reflns_theta_min 6.09
_diffrn_standards_number 0
_exptl_absorpt_coefficient_mu 1.896
_exptl_absorpt_correction_T_max 1.00000
_exptl_absorpt_correction_T_min 0.78694
_exptl_absorpt_correction_type multi-scan
_exptl_absorpt_process_details
; 
CrysAlisPro, Agilent Technologies,
Version 1.171.36.20 (release 27-06-2012 CrysAlis171 .NET)
(compiled Jul 11 2012,15:38:31)
Empirical absorption correction using spherical harmonics,
 implemented in SCALE3 ABSPACK scaling algorithm.
;
_exptl_crystal_colour yellow
_exptl_crystal_density_diffrn 1.401
_exptl_crystal_density_method 'not measured'
_exptl_crystal_description prismatic
_exptl_crystal_F_000 1504
_exptl_crystal_size_max 0.28
_exptl_crystal_size_mid 0.20
_exptl_crystal_size_min 0.14
_refine_diff_density_max 1.148
_refine_diff_density_min -0.590
_refine_diff_density_rms 0.079
_refine_ls_extinction_method none
_refine_ls_goodness_of_fit_ref 1.048
_refine_ls_hydrogen_treatment mixed
_refine_ls_matrix_type full
_refine_ls_number_parameters 232
_refine_ls_number_reflns 3539
_refine_ls_number_restraints 0
_refine_ls_restrained_S_all 1.048
_refine_ls_R_factor_all 0.0620
_refine_ls_R_factor_gt 0.0600
_refine_ls_shift/su_max 0.001
_refine_ls_shift/su_mean 0.000
_refine_ls_structure_factor_coef Fsqd
_refine_ls_weighting_details 'calc w=1/[\s^2^(Fo^2^)+(0.1285P)^2^+4.4618P] where P=(Fo^2^+2Fc^2^)/3'
_refine_ls_weighting_scheme calc
_refine_ls_wR_factor_gt 0.1888
_refine_ls_wR_factor_ref 0.1915
_reflns_number_gt 3327
_reflns_number_total 3539
_reflns_threshold_expression >2sigma(I)
_cod_data_source_file c3ce42218f.txt
_cod_data_source_block c:\nadeem
_cod_database_code 7213740

loop_
_symmetry_equiv_pos_as_xyz
'x, y, z'
'-x, y, -z+1/2'
'x+1/2, y+1/2, z'
'-x+1/2, y+1/2, -z+1/2'
'-x, -y, -z'
'x, -y, z-1/2'
'-x+1/2, -y+1/2, -z'
'x+1/2, -y+1/2, z-1/2'

loop_
_atom_site_label
_atom_site_type_symbol
_atom_site_fract_x
_atom_site_fract_y
_atom_site_fract_z
_atom_site_U_iso_or_equiv
_atom_site_adp_type
_atom_site_occupancy
_atom_site_symmetry_multiplicity
_atom_site_calc_flag
_atom_site_refinement_flags
S1 S 0.36554(4) 0.05728(6) 0.436771(19) 0.0357(2) Uani 1 1 d .
O1 O 0.46447(13) 0.0302(2) 0.43208(8) 0.0509(5) Uani 1 1 d .
O2 O 0.32591(14) 0.2057(2) 0.42210(7) 0.0480(5) Uani 1 1 d .
O3 O 0.02561(14) 0.1088(2) 0.69805(6) 0.0476(5) Uani 1 1 d .
N1 N 0.34350(15) 0.0311(3) 0.49180(7) 0.0375(4) Uani 1 1 d .
N2 N 0.11432(13) -0.1704(2) 0.48886(6) 0.0345(4) Uani 1 1 d .
N3 N 0.09065(14) -0.1140(2) 0.53321(6) 0.0357(4) Uani 1 1 d .
C1 C 0.29919(16) -0.0930(3) 0.40685(8) 0.0332(4) Uani 1 1 d .
C2 C 0.32953(18) -0.1467(3) 0.36430(8) 0.0413(5) Uani 1 1 d .
H2 H 0.3844 -0.1060 0.3524 0.050 Uiso 1 1 calc R
C3 C 0.2774(2) -0.2619(4) 0.33949(9) 0.0470(6) Uani 1 1 d .
H3 H 0.2966 -0.2982 0.3107 0.056 Uiso 1 1 calc R
C4 C 0.1961(2) -0.3226(3) 0.35809(9) 0.0458(6) Uani 1 1 d .
H4 H 0.1613 -0.4001 0.3415 0.055 Uiso 1 1 calc R
C5 C 0.16622(17) -0.2698(3) 0.40075(8) 0.0382(5) Uani 1 1 d .
H5 H 0.1114 -0.3114 0.4124 0.046 Uiso 1 1 calc R
C6 C 0.21794(15) -0.1538(2) 0.42672(7) 0.0307(4) Uani 1 1 d .
C7 C 0.18749(15) -0.1023(2) 0.47326(7) 0.0299(4) Uani 1 1 d .
C8 C 0.24209(18) 0.0266(3) 0.50011(9) 0.0381(5) Uani 1 1 d .
H8A H 0.2140 0.1274 0.4912 0.046 Uiso 1 1 calc R
H8B H 0.2352 0.0121 0.5337 0.046 Uiso 1 1 calc R
C9 C 0.01200(16) -0.1705(3) 0.54524(8) 0.0350(5) Uani 1 1 d .
H9 H -0.0234 -0.2349 0.5242 0.042 Uiso 1 1 calc R
C10 C -0.02349(15) -0.1363(3) 0.59136(8) 0.0341(5) Uani 1 1 d .
C11 C 0.01926(16) -0.0205(3) 0.62075(8) 0.0353(5) Uani 1 1 d .
H11 H 0.0680 0.0411 0.6101 0.042 Uiso 1 1 calc R
C12 C -0.01106(16) 0.0019(3) 0.66551(8) 0.0366(5) Uani 1 1 d .
C13 C -0.08590(18) -0.0900(3) 0.68110(9) 0.0429(6) Uani 1 1 d .
C14 C -0.12887(19) -0.2019(4) 0.65191(10) 0.0498(6) Uani 1 1 d .
H14 H -0.1786 -0.2620 0.6623 0.060 Uiso 1 1 calc R
C15 C -0.09787(17) -0.2251(3) 0.60680(9) 0.0432(6) Uani 1 1 d .
H15 H -0.1271 -0.3004 0.5870 0.052 Uiso 1 1 calc R
C16 C -0.11768(17) -0.0697(3) 0.72521(7) 0.0386(5) Uani 1 1 d .
H16A H -0.0974 -0.1567 0.7450 0.058 Uiso 1 1 calc R
H16B H -0.1858 -0.0644 0.7231 0.058 Uiso 1 1 calc R
H16C H -0.0922 0.0264 0.7386 0.058 Uiso 1 1 calc R
C17 C 0.0934(2) 0.2183(4) 0.68266(10) 0.0579(8) Uani 1 1 d .
H17A H 0.0649 0.2818 0.6571 0.070 Uiso 1 1 calc R
H17B H 0.1470 0.1622 0.6710 0.070 Uiso 1 1 calc R
C18 C 0.1266(3) 0.3222(5) 0.72286(12) 0.0799(12) Uani 1 1 d .
H18A H 0.0753 0.3886 0.7313 0.120 Uiso 1 1 calc R
H18B H 0.1784 0.3862 0.7136 0.120 Uiso 1 1 calc R
H18C H 0.1476 0.2585 0.7495 0.120 Uiso 1 1 calc R
H1 H 0.365(3) -0.050(5) 0.5021(15) 0.067(12) Uiso 1 1 d .

loop_
_atom_site_aniso_label
_atom_site_aniso_U_11
_atom_site_aniso_U_22
_atom_site_aniso_U_33
_atom_site_aniso_U_23
_atom_site_aniso_U_13
_atom_site_aniso_U_12
S1 0.0363(3) 0.0325(3) 0.0393(3) 0.00010(19) 0.0089(2) -0.00674(19)
O1 0.0368(9) 0.0551(11) 0.0622(12) -0.0067(9) 0.0136(8) -0.0088(8)
O2 0.0591(11) 0.0330(9) 0.0531(10) 0.0068(7) 0.0118(8) -0.0023(8)
O3 0.0569(11) 0.0566(11) 0.0302(8) -0.0039(7) 0.0106(7) -0.0174(9)
N1 0.0400(10) 0.0364(10) 0.0362(10) -0.0025(8) 0.0030(8) -0.0092(8)
N2 0.0377(9) 0.0370(10) 0.0293(9) -0.0055(7) 0.0069(7) -0.0047(7)
N3 0.0387(10) 0.0401(10) 0.0291(9) -0.0051(7) 0.0078(7) -0.0041(8)
C1 0.0368(10) 0.0311(10) 0.0319(10) 0.0004(8) 0.0040(8) -0.0009(8)
C2 0.0428(12) 0.0471(13) 0.0350(11) 0.0021(10) 0.0104(9) 0.0027(10)
C3 0.0547(14) 0.0552(15) 0.0318(11) -0.0089(10) 0.0071(10) 0.0061(12)
C4 0.0539(14) 0.0480(14) 0.0352(11) -0.0120(10) 0.0007(10) -0.0029(11)
C5 0.0406(11) 0.0399(12) 0.0339(11) -0.0042(9) 0.0019(9) -0.0061(9)
C6 0.0345(10) 0.0310(10) 0.0269(9) -0.0001(8) 0.0030(8) -0.0007(8)
C7 0.0332(10) 0.0286(10) 0.0281(10) -0.0013(7) 0.0037(8) -0.0018(8)
C8 0.0439(12) 0.0360(11) 0.0354(11) -0.0088(9) 0.0105(9) -0.0099(9)
C9 0.0350(10) 0.0369(11) 0.0335(10) -0.0023(8) 0.0049(8) -0.0006(8)
C10 0.0314(10) 0.0390(11) 0.0324(10) -0.0003(9) 0.0053(8) 0.0023(8)
C11 0.0345(10) 0.0413(12) 0.0307(10) 0.0025(9) 0.0072(8) -0.0013(9)
C12 0.0386(11) 0.0411(12) 0.0307(11) 0.0003(9) 0.0059(8) -0.0012(9)
C13 0.0415(12) 0.0550(14) 0.0337(12) -0.0010(10) 0.0142(9) -0.0037(11)
C14 0.0431(13) 0.0610(16) 0.0474(14) -0.0051(12) 0.0189(11) -0.0153(12)
C15 0.0377(11) 0.0500(14) 0.0428(12) -0.0079(10) 0.0096(9) -0.0072(10)
C16 0.0399(11) 0.0559(14) 0.0224(10) -0.0071(9) 0.0204(8) -0.0163(10)
C17 0.0684(18) 0.0651(18) 0.0412(13) -0.0037(13) 0.0110(12) -0.0290(15)
C18 0.100(3) 0.093(3) 0.0480(16) -0.0159(17) 0.0116(17) -0.049(2)

loop_
_atom_type_symbol
_atom_type_description
_atom_type_scat_dispersion_real
_atom_type_scat_dispersion_imag
_atom_type_scat_source
C C 0.0181 0.0091 'International Tables Vol C Tables 4.2.6.8 and 6.1.1.4'
H H 0.0000 0.0000 'International Tables Vol C Tables 4.2.6.8 and 6.1.1.4'
N N 0.0311 0.0180 'International Tables Vol C Tables 4.2.6.8 and 6.1.1.4'
O O 0.0492 0.0322 'International Tables Vol C Tables 4.2.6.8 and 6.1.1.4'
S S 0.3331 0.5567 'International Tables Vol C Tables 4.2.6.8 and 6.1.1.4'

loop_
_geom_angle_atom_site_label_1
_geom_angle_atom_site_label_2
_geom_angle_atom_site_label_3
_geom_angle
O1 S1 O2 118.73(12)
O1 S1 N1 108.38(12)
O2 S1 N1 107.71(12)
O1 S1 C1 109.25(11)
O2 S1 C1 108.17(11)
N1 S1 C1 103.54(10)
C12 O3 C17 117.30(19)
C8 N1 S1 113.99(17)
C8 N1 H1 105(3)
S1 N1 H1 112(3)
C7 N2 N3 113.33(18)
C9 N3 N2 111.79(19)
C2 C1 C6 122.2(2)
C2 C1 S1 118.23(18)
C6 C1 S1 119.53(17)
C1 C2 C3 119.4(2)
C1 C2 H2 120.3
C3 C2 H2 120.3
C2 C3 C4 119.5(2)
C2 C3 H3 120.3
C4 C3 H3 120.3
C5 C4 C3 121.1(2)
C5 C4 H4 119.5
C3 C4 H4 119.5
C4 C5 C6 120.6(2)
C4 C5 H5 119.7
C6 C5 H5 119.7
C1 C6 C5 117.14(19)
C1 C6 C7 122.60(19)
C5 C6 C7 120.25(19)
N2 C7 C6 117.30(19)
N2 C7 C8 123.07(19)
C6 C7 C8 119.63(18)
N1 C8 C7 114.11(19)
N1 C8 H8A 108.7
C7 C8 H8A 108.7
N1 C8 H8B 108.7
C7 C8 H8B 108.7
H8A C8 H8B 107.6
N3 C9 C10 121.2(2)
N3 C9 H9 119.4
C10 C9 H9 119.4
C15 C10 C11 120.0(2)
C15 C10 C9 119.0(2)
C11 C10 C9 120.9(2)
C12 C11 C10 119.8(2)
C12 C11 H11 120.1
C10 C11 H11 120.1
O3 C12 C11 125.8(2)
O3 C12 C13 114.5(2)
C11 C12 C13 119.7(2)
C16 C13 C14 118.7(2)
C16 C13 C12 121.0(2)
C14 C13 C12 120.3(2)
C13 C14 C15 119.9(2)
C13 C14 H14 120.1
C15 C14 H14 120.1
C10 C15 C14 120.1(2)
C10 C15 H15 119.9
C14 C15 H15 119.9
C13 C16 H16A 109.5
C13 C16 H16B 109.5
H16A C16 H16B 109.5
C13 C16 H16C 109.5
H16A C16 H16C 109.5
H16B C16 H16C 109.5
O3 C17 C18 109.7(2)
O3 C17 H17A 109.7
C18 C17 H17A 109.7
O3 C17 H17B 109.7
C18 C17 H17B 109.7
H17A C17 H17B 108.2
C17 C18 H18A 109.5
C17 C18 H18B 109.5
H18A C18 H18B 109.5
C17 C18 H18C 109.5
H18A C18 H18C 109.5
H18B C18 H18C 109.5

loop_
_geom_bond_atom_site_label_1
_geom_bond_atom_site_label_2
_geom_bond_distance
S1 O1 1.4286(19)
S1 O2 1.4298(19)
S1 N1 1.625(2)
S1 C1 1.767(2)
O3 C12 1.372(3)
O3 C17 1.422(3)
N1 C8 1.465(3)
N1 H1 0.80(4)
N2 C7 1.286(3)
N2 N3 1.406(2)
N3 C9 1.275(3)
C1 C2 1.383(3)
C1 C6 1.407(3)
C2 C3 1.388(4)
C2 H2 0.9300
C3 C4 1.391(4)
C3 H3 0.9300
C4 C5 1.381(3)
C4 H4 0.9300
C5 C6 1.406(3)
C5 H5 0.9300
C6 C7 1.479(3)
C7 C8 1.515(3)
C8 H8A 0.9700
C8 H8B 0.9700
C9 C10 1.459(3)
C9 H9 0.9300
C10 C15 1.386(3)
C10 C11 1.400(3)
C11 C12 1.378(3)
C11 H11 0.9300
C12 C13 1.406(3)
C13 C16 1.366(3)
C13 C14 1.375(4)
C14 C15 1.392(3)
C14 H14 0.9300
C15 H15 0.9300
C16 H16A 0.9600
C16 H16B 0.9600
C16 H16C 0.9600
C17 C18 1.492(4)
C17 H17A 0.9700
C17 H17B 0.9700
C18 H18A 0.9600
C18 H18B 0.9600
C18 H18C 0.9600

loop_
_geom_torsion_atom_site_label_1
_geom_torsion_atom_site_label_2
_geom_torsion_atom_site_label_3
_geom_torsion_atom_site_label_4
_geom_torsion
O1 S1 N1 C8 -169.33(17)
O2 S1 N1 C8 61.04(19)
C1 S1 N1 C8 -53.39(19)
C7 N2 N3 C9 172.6(2)
O1 S1 C1 C2 -38.7(2)
O2 S1 C1 C2 91.8(2)
N1 S1 C1 C2 -154.1(2)
O1 S1 C1 C6 141.30(19)
O2 S1 C1 C6 -88.1(2)
N1 S1 C1 C6 26.0(2)
C6 C1 C2 C3 1.6(4)
S1 C1 C2 C3 -178.41(19)
C1 C2 C3 C4 -0.7(4)
C2 C3 C4 C5 0.2(4)
C3 C4 C5 C6 -0.5(4)
C2 C1 C6 C5 -1.8(3)
S1 C1 C6 C5 178.16(17)
C2 C1 C6 C7 177.1(2)
S1 C1 C6 C7 -2.9(3)
C4 C5 C6 C1 1.3(3)
C4 C5 C6 C7 -177.7(2)
N3 N2 C7 C6 -179.99(18)
N3 N2 C7 C8 -0.3(3)
C1 C6 C7 N2 -177.2(2)
C5 C6 C7 N2 1.6(3)
C1 C6 C7 C8 3.1(3)
C5 C6 C7 C8 -178.0(2)
S1 N1 C8 C7 59.2(3)
N2 C7 C8 N1 149.3(2)
C6 C7 C8 N1 -31.1(3)
N2 N3 C9 C10 175.93(19)
N3 C9 C10 C15 -166.6(2)
N3 C9 C10 C11 10.6(4)
C15 C10 C11 C12 1.8(4)
C9 C10 C11 C12 -175.3(2)
C17 O3 C12 C11 7.6(4)
C17 O3 C12 C13 -172.5(3)
C10 C11 C12 O3 178.8(2)
C10 C11 C12 C13 -1.1(4)
O3 C12 C13 C16 0.4(4)
C11 C12 C13 C16 -179.7(2)
O3 C12 C13 C14 -179.9(3)
C11 C12 C13 C14 0.0(4)
C16 C13 C14 C15 -180.0(3)
C12 C13 C14 C15 0.3(5)
C11 C10 C15 C14 -1.4(4)
C9 C10 C15 C14 175.7(2)
C13 C14 C15 C10 0.4(4)
C12 O3 C17 C18 -178.8(3)
